data_4026542
loop_
_publ_author_name
'Sumit Saha'
'Subhas Chandra Roy'

_publ_section_title
;
 Titanocene(III) Chloride Mediated Radical Induced Allylation of
 Aldimines: Formal Synthesis of C-Linked 4'-Deoxy Aza-disaccharide
;
_journal_name_full 'Journal of Organic Chemistry'
_journal_page_first 7229
_journal_page_last 7234
_journal_paper_doi 10.1021/jo200908b
_journal_volume 76
_journal_year 2011
_chemical_absolute_configuration syn
_chemical_formula_sum 'C20 H25 N O6'
_chemical_formula_weight 375.41
_chemical_name_systematic
; 
 ? 
;
_space_group_IT_number 4
_symmetry_cell_setting monoclinic
_symmetry_space_group_name_Hall 'P 2yb'
_symmetry_space_group_name_H-M 'P 1 21 1'
_atom_sites_solution_hydrogens geom
_atom_sites_solution_primary direct
_atom_sites_solution_secondary difmap
_audit_creation_method SHELXL-97
_cell_angle_alpha 90.00
_cell_angle_beta 102.025(6)
_cell_angle_gamma 90.00
_cell_formula_units_Z 2
_cell_length_a 10.643(2)
_cell_length_b 5.8696(12)
_cell_length_c 15.844(3)
_cell_measurement_temperature 298(2)
_cell_volume 968.1(3)
_computing_cell_refinement 'Bruker Apex II'
_computing_data_collection 'Bruker Apex II'
_computing_data_reduction SAINT
_computing_molecular_graphics 'Mercury 2.3'
_computing_publication_material Shelxl-97
_computing_structure_refinement 'SHELXL-97 (Sheldrick, 1997)'
_computing_structure_solution 'SHELXS-97 (Sheldrick, 1990)'
_diffrn_ambient_temperature 298(2)
_diffrn_detector_area_resol_mean 3
_diffrn_measured_fraction_theta_full 0.999
_diffrn_measured_fraction_theta_max 0.999
_diffrn_measurement_device_type 'Bruker Apex II'
_diffrn_measurement_method 'Omega scan'
_diffrn_radiation_monochromator graphite
_diffrn_radiation_source 'fine-focus sealed tube'
_diffrn_radiation_type MoK\a
_diffrn_radiation_wavelength 0.71073
_diffrn_reflns_av_R_equivalents 0.0438
_diffrn_reflns_av_sigmaI/netI 0.0519
_diffrn_reflns_limit_h_max 12
_diffrn_reflns_limit_h_min -12
_diffrn_reflns_limit_k_max 6
_diffrn_reflns_limit_k_min -6
_diffrn_reflns_limit_l_max 18
_diffrn_reflns_limit_l_min -18
_diffrn_reflns_number 8748
_diffrn_reflns_theta_full 24.50
_diffrn_reflns_theta_max 24.50
_diffrn_reflns_theta_min 1.31
_exptl_absorpt_coefficient_mu 0.095
_exptl_absorpt_correction_T_max 0.9906
_exptl_absorpt_correction_T_min 0.9594
_exptl_absorpt_correction_type multi-scan
_exptl_absorpt_process_details sadabs
_exptl_crystal_colour colorless
_exptl_crystal_density_diffrn 1.288
_exptl_crystal_description needle
_exptl_crystal_F_000 400
_exptl_crystal_size_max 0.44
_exptl_crystal_size_mid 0.12
_exptl_crystal_size_min 0.10
_refine_diff_density_max 0.126
_refine_diff_density_min -0.156
_refine_diff_density_rms 0.037
_refine_ls_abs_structure_details 'Flack H D (1983), Acta Cryst. A39, 876-881'
_refine_ls_abs_structure_Flack 1.3(13)
_refine_ls_extinction_method none
_refine_ls_goodness_of_fit_ref 0.958
_refine_ls_hydrogen_treatment constr
_refine_ls_matrix_type full
_refine_ls_number_parameters 248
_refine_ls_number_reflns 3084
_refine_ls_number_restraints 1
_refine_ls_restrained_S_all 0.958
_refine_ls_R_factor_all 0.0643
_refine_ls_R_factor_gt 0.0419
_refine_ls_shift/su_max 0.000
_refine_ls_shift/su_mean 0.000
_refine_ls_structure_factor_coef Fsqd
_refine_ls_weighting_details 'calc w=1/[\s^2^(Fo^2^)+(0.0543P)^2^+0.0000P] where P=(Fo^2^+2Fc^2^)/3'
_refine_ls_weighting_scheme calc
_refine_ls_wR_factor_gt 0.0903
_refine_ls_wR_factor_ref 0.1030
_reflns_number_gt 2249
_reflns_number_total 3084
_reflns_threshold_expression >2sigma(I)
_cod_data_source_file jo200908b_si_001.cif
_cod_data_source_block sss1103-1a
_cod_original_cell_volume 968.0(3)
_cod_database_code 4026542

loop_
_symmetry_equiv_pos_as_xyz
'x, y, z'
'-x, y+1/2, -z'

loop_
_atom_site_label
_atom_site_type_symbol
_atom_site_fract_x
_atom_site_fract_y
_atom_site_fract_z
_atom_site_U_iso_or_equiv
_atom_site_adp_type
_atom_site_occupancy
_atom_site_symmetry_multiplicity
_atom_site_calc_flag
_atom_site_refinement_flags
O1 O 0.19788(18) 0.6619(3) 0.78937(12) 0.0539(5) Uani 1 1 d .
O2 O 0.1371(2) 0.3481(4) 0.41268(11) 0.0619(6) Uani 1 1 d .
O3 O 0.49358(17) 0.0267(4) 0.67138(11) 0.0573(6) Uani 1 1 d .
O4 O 0.59457(16) -0.0004(4) 0.85341(12) 0.0572(6) Uani 1 1 d .
O5 O 0.77115(16) 0.3427(4) 0.78456(12) 0.0548(6) Uani 1 1 d .
O6 O 0.81255(18) 0.0755(4) 0.88861(13) 0.0672(7) Uani 1 1 d .
N1 N 0.29675(18) 0.3278(4) 0.77107(12) 0.0353(5) Uani 1 1 d .
C1 C 0.7118(2) -0.0142(6) 0.82580(18) 0.0532(8) Uani 1 1 d .
H1 H 0.7300 -0.1704 0.8101 0.064 Uiso 1 1 calc R
C2 C 0.7003(2) 0.1487(6) 0.74886(18) 0.0476(7) Uani 1 1 d .
H2 H 0.7329 0.0821 0.7009 0.057 Uiso 1 1 calc R
C3 C 0.5583(2) 0.2013(5) 0.72503(17) 0.0453(7) Uani 1 1 d .
H3 H 0.5415 0.3522 0.6986 0.054 Uiso 1 1 calc R
C4 C 0.5196(2) 0.1879(5) 0.81184(16) 0.0396(6) Uani 1 1 d .
H4 H 0.5444 0.3283 0.8445 0.048 Uiso 1 1 calc R
C5 C 0.4980(3) 0.0497(9) 0.58296(19) 0.0879(14) Uani 1 1 d .
H5A H 0.4934 0.2081 0.5675 0.132 Uiso 1 1 calc R
H5B H 0.4267 -0.0299 0.5483 0.132 Uiso 1 1 calc R
H5C H 0.5769 -0.0135 0.5732 0.132 Uiso 1 1 calc R
C6 C 0.3780(2) 0.1343(4) 0.80947(15) 0.0350(6) Uani 1 1 d .
H6 H 0.3544 0.0020 0.7718 0.042 Uiso 1 1 calc R
C7 C 0.3547(2) 0.0726(5) 0.89800(15) 0.0405(7) Uani 1 1 d .
H7A H 0.2754 -0.0134 0.8914 0.049 Uiso 1 1 calc R
H7B H 0.4242 -0.0234 0.9277 0.049 Uiso 1 1 calc R
C8 C 0.3461(3) 0.2795(5) 0.95098(17) 0.0467(7) Uani 1 1 d .
H8 H 0.3689 0.2695 1.0108 0.056 Uiso 1 1 calc R
C9 C 0.3070(3) 0.4757(5) 0.91500(17) 0.0487(7) Uani 1 1 d .
H9 H 0.3063 0.6029 0.9499 0.058 Uiso 1 1 calc R
C10 C 0.2644(2) 0.4995(5) 0.82089(16) 0.0396(6) Uani 1 1 d .
C11 C 0.8690(3) 0.2660(6) 0.85464(19) 0.0554(8) Uani 1 1 d .
C12 C 0.8980(4) 0.4483(8) 0.9206(2) 0.0993(14) Uani 1 1 d .
H12A H 0.9253 0.5829 0.8951 0.149 Uiso 1 1 calc R
H12B H 0.9652 0.3982 0.9672 0.149 Uiso 1 1 calc R
H12C H 0.8223 0.4817 0.9424 0.149 Uiso 1 1 calc R
C13 C 0.9853(3) 0.1852(8) 0.8232(2) 0.0858(12) Uani 1 1 d .
H13A H 0.9610 0.0647 0.7820 0.129 Uiso 1 1 calc R
H13B H 1.0485 0.1298 0.8711 0.129 Uiso 1 1 calc R
H13C H 1.0207 0.3094 0.7963 0.129 Uiso 1 1 calc R
C14 C 0.2511(2) 0.3342(5) 0.67920(15) 0.0349(6) Uani 1 1 d .
C15 C 0.1822(2) 0.1532(5) 0.63801(16) 0.0403(6) Uani 1 1 d .
H15 H 0.1623 0.0312 0.6703 0.048 Uiso 1 1 calc R
C16 C 0.1417(2) 0.1504(5) 0.54857(17) 0.0455(7) Uani 1 1 d .
H16 H 0.0963 0.0264 0.5211 0.055 Uiso 1 1 calc R
C17 C 0.1696(2) 0.3329(5) 0.50133(16) 0.0430(7) Uani 1 1 d .
C18 C 0.2358(2) 0.5197(5) 0.54270(17) 0.0464(7) Uani 1 1 d .
H18 H 0.2515 0.6453 0.5106 0.056 Uiso 1 1 calc R
C19 C 0.2782(2) 0.5192(5) 0.63144(16) 0.0412(6) Uani 1 1 d .
H19 H 0.3247 0.6422 0.6589 0.049 Uiso 1 1 calc R
C20 C 0.0803(3) 0.1534(7) 0.36670(19) 0.0795(11) Uani 1 1 d .
H20A H 0.1376 0.0259 0.3798 0.119 Uiso 1 1 calc R
H20B H 0.0642 0.1837 0.3059 0.119 Uiso 1 1 calc R
H20C H 0.0008 0.1190 0.3834 0.119 Uiso 1 1 calc R

loop_
_atom_site_aniso_label
_atom_site_aniso_U_11
_atom_site_aniso_U_22
_atom_site_aniso_U_33
_atom_site_aniso_U_23
_atom_site_aniso_U_13
_atom_site_aniso_U_12
O1 0.0617(12) 0.0439(12) 0.0556(12) -0.0064(11) 0.0115(10) 0.0074(11)
O2 0.0740(13) 0.0743(15) 0.0345(11) 0.0025(11) 0.0048(9) -0.0016(13)
O3 0.0518(11) 0.0807(16) 0.0419(10) -0.0070(12) 0.0151(8) -0.0058(12)
O4 0.0396(10) 0.0740(14) 0.0608(12) 0.0338(12) 0.0170(9) 0.0112(11)
O5 0.0412(10) 0.0599(14) 0.0612(12) 0.0165(11) 0.0061(9) 0.0002(11)
O6 0.0430(11) 0.0851(18) 0.0680(13) 0.0320(13) -0.0013(10) -0.0028(11)
N1 0.0356(11) 0.0380(13) 0.0315(11) -0.0017(10) 0.0052(9) 0.0026(10)
C1 0.0370(15) 0.059(2) 0.0661(19) 0.0117(17) 0.0169(14) 0.0042(16)
C2 0.0353(14) 0.062(2) 0.0475(16) 0.0073(16) 0.0138(12) 0.0020(15)
C3 0.0381(15) 0.055(2) 0.0433(15) 0.0063(14) 0.0093(12) 0.0020(14)
C4 0.0331(14) 0.0451(17) 0.0405(14) 0.0095(13) 0.0074(11) 0.0032(13)
C5 0.073(2) 0.148(4) 0.0479(19) -0.020(2) 0.0244(16) -0.005(3)
C6 0.0312(13) 0.0363(15) 0.0372(14) 0.0010(13) 0.0063(11) 0.0008(12)
C7 0.0380(14) 0.0466(18) 0.0380(14) 0.0065(13) 0.0106(12) -0.0048(13)
C8 0.0544(17) 0.055(2) 0.0319(15) -0.0063(15) 0.0121(13) -0.0149(15)
C9 0.0631(18) 0.0421(19) 0.0415(16) -0.0094(15) 0.0124(13) -0.0092(16)
C10 0.0388(14) 0.0377(16) 0.0429(15) -0.0067(14) 0.0102(12) -0.0038(14)
C11 0.0370(17) 0.066(2) 0.0608(19) 0.0189(18) 0.0048(14) 0.0038(15)
C12 0.107(3) 0.085(3) 0.087(3) -0.014(3) -0.022(2) 0.017(3)
C13 0.0386(17) 0.114(3) 0.105(3) 0.012(3) 0.0152(17) 0.007(2)
C14 0.0295(13) 0.0371(16) 0.0368(14) -0.0003(13) 0.0037(11) -0.0001(13)
C15 0.0362(14) 0.0411(16) 0.0421(15) 0.0040(14) 0.0047(11) -0.0030(14)
C16 0.0423(15) 0.0497(18) 0.0412(15) -0.0063(15) 0.0012(12) -0.0055(15)
C17 0.0378(14) 0.0580(19) 0.0314(14) -0.0013(15) 0.0031(11) 0.0052(15)
C18 0.0509(16) 0.0439(18) 0.0455(16) 0.0051(14) 0.0125(13) 0.0004(15)
C19 0.0410(14) 0.0391(16) 0.0428(15) -0.0018(13) 0.0069(11) -0.0003(14)
C20 0.092(2) 0.097(3) 0.0432(18) -0.021(2) -0.0014(17) -0.013(3)

loop_
_atom_type_symbol
_atom_type_description
_atom_type_scat_dispersion_real
_atom_type_scat_dispersion_imag
_atom_type_scat_source
C C 0.0033 0.0016 'International Tables Vol C Tables 4.2.6.8 and 6.1.1.4'
H H 0.0000 0.0000 'International Tables Vol C Tables 4.2.6.8 and 6.1.1.4'
N N 0.0061 0.0033 'International Tables Vol C Tables 4.2.6.8 and 6.1.1.4'
O O 0.0106 0.0060 'International Tables Vol C Tables 4.2.6.8 and 6.1.1.4'

loop_
_geom_angle_atom_site_label_1
_geom_angle_atom_site_label_2
_geom_angle_atom_site_label_3
_geom_angle
C17 O2 C20 117.4(2)
C3 O3 C5 114.3(3)
C1 O4 C4 110.16(19)
C2 O5 C11 107.3(2)
C1 O6 C11 110.2(2)
C10 N1 C14 119.5(2)
C10 N1 C6 121.6(2)
C14 N1 C6 118.84(19)
O6 C1 O4 110.7(2)
O6 C1 C2 104.6(2)
O4 C1 C2 106.4(2)
O5 C2 C3 110.9(2)
O5 C2 C1 103.6(2)
C3 C2 C1 103.6(2)
O3 C3 C2 109.7(2)
O3 C3 C4 108.5(2)
C2 C3 C4 102.1(2)
O4 C4 C3 103.0(2)
O4 C4 C6 107.6(2)
C3 C4 C6 116.1(2)
N1 C6 C7 111.6(2)
N1 C6 C4 109.9(2)
C7 C6 C4 112.07(19)
C8 C7 C6 111.5(2)
C9 C8 C7 121.4(2)
C8 C9 C10 121.7(3)
O1 C10 N1 122.0(2)
O1 C10 C9 121.0(2)
N1 C10 C9 116.9(3)
O5 C11 O6 104.2(2)
O5 C11 C12 109.4(3)
O6 C11 C12 110.0(3)
O5 C11 C13 111.0(3)
O6 C11 C13 108.5(3)
C12 C11 C13 113.3(3)
C15 C14 C19 119.8(2)
C15 C14 N1 119.7(2)
C19 C14 N1 120.6(2)
C14 C15 C16 120.9(3)
C17 C16 C15 119.3(3)
C16 C17 O2 124.7(3)
C16 C17 C18 120.2(2)
O2 C17 C18 115.1(3)
C19 C18 C17 120.2(3)
C18 C19 C14 119.6(3)

loop_
_geom_bond_atom_site_label_1
_geom_bond_atom_site_label_2
_geom_bond_distance
O1 C10 1.230(3)
O2 C17 1.378(3)
O2 C20 1.421(4)
O3 C3 1.415(3)
O3 C5 1.418(3)
O4 C1 1.407(3)
O4 C4 1.440(3)
O5 C2 1.417(4)
O5 C11 1.427(3)
O6 C1 1.405(3)
O6 C11 1.426(4)
N1 C10 1.368(3)
N1 C14 1.436(3)
N1 C6 1.480(3)
C1 C2 1.534(4)
C2 C3 1.512(4)
C3 C4 1.518(4)
C4 C6 1.532(3)
C6 C7 1.518(3)
C7 C8 1.490(4)
C8 C9 1.313(4)
C9 C10 1.472(4)
C11 C12 1.483(5)
C11 C13 1.505(4)
C14 C15 1.376(3)
C14 C19 1.388(4)
C15 C16 1.393(4)
C16 C17 1.374(4)
C17 C18 1.391(4)
C18 C19 1.384(4)
